data_4114724
loop_
_publ_author_name
'Matthew P. Shores'
'Jeffrey R. Long'

_publ_contact_author
;
        Jeffrey R. Long
        Department of Chemistry
        University of California, Berkeley
        United States of America
;
_publ_contact_author_email jlong@cchem.berkeley.edu
_publ_contact_author_fax '510 643-3832'
_publ_contact_author_phone '510 642-0860'
_publ_section_title
;
 Tetracyanide-Bridged Divanadium Complexes: Redox Switching between Strong
 Antiferromagnetic and Strong Ferromagnetic Coupling
;
_journal_name_full 'Journal of the American Chemical Society'
_journal_page_first 3512
_journal_page_last 3513
_journal_paper_doi 10.1021/ja025512n
_journal_volume 124
_journal_year 2002
_chemical_compound_source synthetic
_chemical_formula_structural
;
 [(C9H21N3)2V2(CN)4(C4N4)]-2.5(CHON(CH3)2)
;
_chemical_formula_sum 'C33.5 H59.5 N16.5 O2.5 V2'
_chemical_formula_weight 835.36
_chemical_name_systematic
; 
 ? 
;
_space_group_IT_number 60
_symmetry_cell_setting orthorhombic
_symmetry_Int_Tables_number 60
_symmetry_space_group_name_Hall '-P 2n 2ab'
_symmetry_space_group_name_H-M 'P b c n'
_atom_sites_solution_hydrogens geom
_atom_sites_solution_primary direct
_atom_sites_solution_secondary difmap
_audit_creation_method SHELXL
_cell_angle_alpha 90.00
_cell_angle_beta 90.00
_cell_angle_gamma 90.00
_cell_formula_units_Z 4
_cell_length_a 18.905(4)
_cell_length_b 14.931(3)
_cell_length_c 15.295(3)
_cell_measurement_temperature 163(2)
_cell_volume 4317.3(15)
_computing_cell_refinement
;
  SMART (Siemens, 1995), SAINT (Siemens, 1995)
;
_computing_data_collection 'SMART (Siemens, 1995)'
_computing_data_reduction
;
  SAINT (Siemens, 1995), XPREP (Siemens, 1995)
;
_computing_structure_refinement 'SHELXL-93 (Sheldrick, 1993)'
_computing_structure_solution 'SHELXS-86 (Sheldrick, 1990)'
_diffrn_ambient_temperature 163(2)
_diffrn_detector_type 'CCD area detector'
_diffrn_measurement_device SMART
_diffrn_measurement_method 'omega scans with profile analysis'
_diffrn_radiation_monochromator graphite
_diffrn_radiation_source 'fine-focus sealed tube'
_diffrn_radiation_type MoK\a
_diffrn_radiation_wavelength 0.71073
_diffrn_reflns_av_R_equivalents 0.0864
_diffrn_reflns_av_sigmaI/netI 0.1053
_diffrn_reflns_limit_h_max 22
_diffrn_reflns_limit_h_min -22
_diffrn_reflns_limit_k_max 17
_diffrn_reflns_limit_k_min -12
_diffrn_reflns_limit_l_max 17
_diffrn_reflns_limit_l_min -18
_diffrn_reflns_number 18257
_diffrn_reflns_theta_max 25.50
_diffrn_reflns_theta_min 1.74
_exptl_absorpt_coefficient_mu 0.484
_exptl_absorpt_correction_T_max 0.962254
_exptl_absorpt_correction_T_min 0.729026
_exptl_absorpt_correction_type multi-scan
_exptl_absorpt_process_details 'Blessing, Acta Cryst. (1995) A51 33'
_exptl_crystal_colour red
_exptl_crystal_density_diffrn 1.285
_exptl_crystal_description block
_exptl_crystal_F_000 1768
_exptl_crystal_size_max 0.24
_exptl_crystal_size_mid 0.18
_exptl_crystal_size_min 0.10
_refine_diff_density_max 0.858
_refine_diff_density_min -0.402
_refine_diff_density_rms 0.102
_refine_ls_extinction_method none
_refine_ls_goodness_of_fit_all 1.065
_refine_ls_goodness_of_fit_obs 1.230
_refine_ls_matrix_type full
_refine_ls_number_parameters 225
_refine_ls_number_reflns 3435
_refine_ls_number_restraints 0
_refine_ls_restrained_S_all 1.060
_refine_ls_restrained_S_obs 1.230
_refine_ls_R_factor_all 0.1486
_refine_ls_R_factor_obs 0.0772
_refine_ls_shift/esd_max 0.000
_refine_ls_shift/esd_mean 0.000
_refine_ls_structure_factor_coef Fsqd
_refine_ls_weighting_details 'w=1/[\s^2^(Fo^2^)+(0.1311P)^2^+7.1103P] where P=(Fo^2^+2Fc^2^)/3'
_refine_ls_weighting_scheme calc
_refine_ls_wR_factor_all 0.2548
_refine_ls_wR_factor_obs 0.2184
_reflns_number_observed 2119
_reflns_number_total 3809
_reflns_observed_criterion >2sigma(I)
_cod_data_source_file ja025512n_s2_2.cif
_cod_data_source_block 1
_cod_depositor_comments
;
The following automatic conversions were performed:

'_refine_ls_weighting_scheme' value '
calc w=1/[\s^2^(Fo^2^)+(0.1311P)^2^+7.1103P] where
P=(Fo^2^+2Fc^2^)/3' was changed to 'calc'. New tag
'_refine_ls_weighting_details' was created. The value of the new tag
was set to 'w=1/[\s^2^(Fo^2^)+(0.1311P)^2^+7.1103P] where
P=(Fo^2^+2Fc^2^)/3'.

Automatic conversion script
Id: cif_fix_values 3143 2015-03-26 13:38:13Z robertas 
;
_cod_original_cell_volume 4317.2(16)
_cod_original_formula_sum 'C33.50 H59.50 N16.50 O2.50 V2'
_cod_database_code 4114724

loop_
_symmetry_equiv_pos_as_xyz
'x, y, z'
'-x+1/2, -y+1/2, z+1/2'
'-x, y, -z+1/2'
'x+1/2, -y+1/2, -z'
'-x, -y, -z'
'x-1/2, y-1/2, -z-1/2'
'x, -y, z-1/2'
'-x-1/2, y-1/2, z'

loop_
_atom_site_aniso_label
_atom_site_aniso_U_11
_atom_site_aniso_U_22
_atom_site_aniso_U_33
_atom_site_aniso_U_23
_atom_site_aniso_U_13
_atom_site_aniso_U_12
V1 0.0228(6) 0.0293(6) 0.0240(6) -0.0029(5) -0.0011(5) -0.0019(5)
N1 0.029(3) 0.035(3) 0.026(3) -0.001(2) -0.008(2) -0.002(2)
C1 0.032(3) 0.038(4) 0.026(4) 0.001(3) -0.002(3) -0.001(3)
C2 0.038(4) 0.045(5) 0.034(4) -0.007(4) -0.012(3) 0.001(4)
N2 0.048(4) 0.044(4) 0.072(5) -0.016(4) -0.012(3) 0.007(3)
C3 0.038(4) 0.038(4) 0.029(4) -0.007(4) -0.004(3) -0.003(3)
N3 0.060(4) 0.054(4) 0.039(4) -0.011(3) 0.010(3) -0.003(3)
C4 0.025(4) 0.033(4) 0.041(4) -0.007(3) -0.002(3) 0.001(3)
N4 0.059(4) 0.035(4) 0.046(4) 0.005(3) -0.008(3) 0.002(3)
N5 0.025(3) 0.037(3) 0.031(3) -0.002(3) 0.001(2) 0.001(2)
N6 0.047(4) 0.033(3) 0.021(3) 0.002(2) -0.002(2) -0.002(3)
N7 0.028(3) 0.029(3) 0.024(3) 0.002(2) 0.002(2) 0.001(2)
C5 0.031(4) 0.040(4) 0.045(4) -0.003(3) 0.009(3) -0.009(3)
C6 0.041(4) 0.039(4) 0.036(4) 0.007(3) 0.010(3) -0.009(3)
C7 0.047(4) 0.035(4) 0.030(4) 0.002(3) -0.007(3) 0.006(3)
C8 0.032(4) 0.040(4) 0.035(4) -0.002(3) -0.003(3) 0.008(3)
C9 0.035(4) 0.045(4) 0.026(4) -0.003(3) -0.003(3) -0.005(3)
C10 0.031(4) 0.045(4) 0.035(4) -0.006(3) -0.005(3) -0.003(3)
C11 0.033(4) 0.051(5) 0.054(5) -0.012(4) 0.001(3) 0.006(3)
C12 0.071(5) 0.056(5) 0.023(4) 0.005(4) -0.011(4) -0.002(4)
C13 0.041(4) 0.043(4) 0.032(4) -0.006(3) 0.007(3) -0.003(3)

loop_
_atom_site_label
_atom_site_type_symbol
_atom_site_fract_x
_atom_site_fract_y
_atom_site_fract_z
_atom_site_U_iso_or_equiv
_atom_site_thermal_displace_type
_atom_site_occupancy
_atom_site_calc_flag
_atom_site_refinement_flags
V1 V 0.17578(5) 0.06783(7) 0.04993(7) 0.0254(4) Uani 1 d .
N1 N 0.0910(3) 0.0369(3) 0.0225(3) 0.0303(13) Uani 1 d .
C1 C 0.0339(3) -0.0132(5) -0.0005(4) 0.032(2) Uani 1 d .
C2 C 0.0476(4) -0.1057(5) -0.0307(4) 0.039(2) Uani 1 d .
N2 N 0.0623(3) -0.1755(5) -0.0550(5) 0.055(2) Uani 1 d .
C3 C 0.2202(3) -0.0082(5) -0.0542(4) 0.035(2) Uani 1 d .
N3 N 0.2412(4) -0.0544(4) -0.1063(4) 0.051(2) Uani 1 d .
C4 C 0.1892(3) -0.0445(5) 0.1333(5) 0.033(2) Uani 1 d .
N4 N 0.1958(3) -0.1074(4) 0.1757(4) 0.046(2) Uani 1 d .
N5 N 0.2863(3) 0.1057(3) 0.0908(3) 0.0308(13) Uani 1 d .
N6 N 0.1899(3) 0.1938(3) -0.0196(3) 0.0336(14) Uani 1 d .
N7 N 0.1538(3) 0.1593(3) 0.1566(3) 0.0269(12) Uani 1 d .
C5 C 0.3101(3) 0.1888(5) 0.0416(5) 0.039(2) Uani 1 d .
H5A H 0.3060(3) 0.2407(5) 0.0794(5) 0.047 Uiso 1 calc R
H5B H 0.3594(3) 0.1824(5) 0.0252(5) 0.047 Uiso 1 calc R
C6 C 0.2660(4) 0.2025(5) -0.0390(4) 0.039(2) Uani 1 d .
H6A H 0.2753(4) 0.2615(5) -0.0628(4) 0.046 Uiso 1 calc R
H6B H 0.2792(4) 0.1586(5) -0.0828(4) 0.046 Uiso 1 calc R
C7 C 0.1654(4) 0.2709(5) 0.0360(4) 0.037(2) Uani 1 d .
H7A H 0.1381(4) 0.3123(5) 0.0006(4) 0.045 Uiso 1 calc R
H7B H 0.2061(4) 0.3028(5) 0.0589(4) 0.045 Uiso 1 calc R
C8 C 0.1198(3) 0.2368(5) 0.1119(4) 0.036(2) Uani 1 d .
H8A H 0.1126(3) 0.2848(5) 0.1537(4) 0.043 Uiso 1 calc R
H8B H 0.0738(3) 0.2188(5) 0.0898(4) 0.043 Uiso 1 calc R
C9 C 0.2198(3) 0.1884(5) 0.2044(4) 0.035(2) Uani 1 d .
H9A H 0.2328(3) 0.2484(5) 0.1859(4) 0.042 Uiso 1 calc R
H9B H 0.2106(3) 0.1899(5) 0.2667(4) 0.042 Uiso 1 calc R
C10 C 0.2799(3) 0.1250(5) 0.1857(4) 0.037(2) Uani 1 d .
H10A H 0.3238(3) 0.1511(5) 0.2066(4) 0.044 Uiso 1 calc R
H10B H 0.2722(3) 0.0694(5) 0.2171(4) 0.044 Uiso 1 calc R
C11 C 0.3407(4) 0.0340(5) 0.0794(5) 0.046(2) Uani 1 d .
H11A H 0.3464(18) 0.0211(23) 0.0183(6) 0.069 Uiso 1 calc R
H11B H 0.3258(12) -0.0192(11) 0.1094(26) 0.069 Uiso 1 calc R
H11C H 0.3850(7) 0.0540(13) 0.1030(29) 0.069 Uiso 1 calc R
C12 C 0.1497(4) 0.1951(5) -0.1036(4) 0.050(2) Uani 1 d .
H12A H 0.1651(19) 0.1463(20) -0.1398(14) 0.075 Uiso 1 calc R
H12B H 0.1581(21) 0.2507(14) -0.1332(16) 0.075 Uiso 1 calc R
H12C H 0.1001(5) 0.1890(33) -0.0917(5) 0.075 Uiso 1 calc R
C13 C 0.1029(4) 0.1219(5) 0.2209(4) 0.039(2) Uani 1 d .
H13A H 0.1225(10) 0.0688(17) 0.2468(21) 0.058 Uiso 1 calc R
H13B H 0.0595(9) 0.1072(26) 0.1918(7) 0.058 Uiso 1 calc R
H13C H 0.0938(18) 0.1654(12) 0.2657(16) 0.058 Uiso 1 calc R
O1 O -0.0178(7) 0.5947(8) -0.0697(8) 0.123(4) Uiso 0.75 d P
C14 C 0.0293(9) 0.6112(10) -0.1181(11) 0.096(5) Uiso 0.75 d P
N8 N 0.0702(5) 0.5511(6) -0.1504(6) 0.060(3) Uiso 0.75 d P
C15 C 0.0713(6) 0.4550(8) -0.1480(8) 0.063(3) Uiso 0.75 d P
C16 C 0.1262(8) 0.5895(10) -0.2087(10) 0.098(5) Uiso 0.75 d P
O2 O -0.0457(6) 0.3088(9) -0.1848(8) 0.075(4) Uiso 0.50 d P
C17 C -0.0435(4) 0.2314(6) -0.1909(6) 0.058(2) Uiso 1 d .
N9 N 0.0000 0.1869(6) -0.2500 0.045(2) Uiso 1 d S
C18 C 0.0000 0.0889(9) -0.2500 0.070(4) Uiso 1 d S

loop_
_atom_type_symbol
_atom_type_description
_atom_type_scat_dispersion_real
_atom_type_scat_dispersion_imag
_atom_type_scat_source
C C 0.0033 0.0016 'International Tables Vol C Tables 4.2.6.8 and 6.1.1.4'
H H 0.0000 0.0000 'International Tables Vol C Tables 4.2.6.8 and 6.1.1.4'
N N 0.0061 0.0033 'International Tables Vol C Tables 4.2.6.8 and 6.1.1.4'
O O 0.0106 0.0060 'International Tables Vol C Tables 4.2.6.8 and 6.1.1.4'
V V 0.3005 0.5294 'International Tables Vol C Tables 4.2.6.8 and 6.1.1.4'

loop_
_geom_angle_atom_site_label_1
_geom_angle_atom_site_label_2
_geom_angle_atom_site_label_3
_geom_angle
_geom_angle_site_symmetry_1
_geom_angle_site_symmetry_3
N1 V1 C4 92.6(2) . .
N1 V1 C3 92.4(2) . .
C4 V1 C3 88.9(3) . .
N1 V1 N7 100.0(2) . .
C4 V1 N7 93.9(2) . .
C3 V1 N7 167.1(2) . .
N1 V1 N6 103.1(2) . .
C4 V1 N6 164.1(2) . .
C3 V1 N6 92.7(2) . .
N7 V1 N6 81.2(2) . .
N1 V1 N5 177.8(2) . .
C4 V1 N5 85.5(2) . .
C3 V1 N5 88.6(2) . .
N7 V1 N5 79.1(2) . .
N6 V1 N5 78.7(2) . .
N1 V1 V1 1.9(2) . 5
C4 V1 V1 90.9(2) . 5
C3 V1 V1 93.2(2) . 5
N7 V1 V1 99.34(14) . 5
N6 V1 V1 104.82(15) . 5
N5 V1 V1 175.91(14) . 5
C1 N1 V1 161.9(5) . .
C1 C1 N1 126.4(8) 5 .
C1 C1 C2 116.4(8) 5 .
N1 C1 C2 117.1(5) . .
N2 C2 C1 175.8(8) . .
N3 C3 V1 174.3(6) . .
N4 C4 V1 177.2(6) . .
C10 N5 C11 108.0(5) . .
C10 N5 C5 110.4(5) . .
C11 N5 C5 108.8(5) . .
C10 N5 V1 104.2(4) . .
C11 N5 V1 115.3(4) . .
C5 N5 V1 110.1(4) . .
C6 N6 C12 108.8(5) . .
C6 N6 C7 110.3(5) . .
C12 N6 C7 108.7(5) . .
C6 N6 V1 107.1(4) . .
C12 N6 V1 111.6(4) . .
C7 N6 V1 110.3(4) . .
C13 N7 C8 108.4(5) . .
C13 N7 C9 108.9(5) . .
C8 N7 C9 110.8(5) . .
C13 N7 V1 112.6(4) . .
C8 N7 V1 103.1(4) . .
C9 N7 V1 112.8(4) . .
C6 C5 N5 110.6(5) . .
N6 C6 C5 111.4(5) . .
N6 C7 C8 110.3(5) . .
N7 C8 C7 111.3(5) . .
C10 C9 N7 110.5(5) . .
N5 C10 C9 111.6(5) . .
O1 C14 N8 123.3(16) . .
C14 N8 C15 134.2(12) . .
C14 N8 C16 112.8(12) . .
C15 N8 C16 112.8(10) . .
O2 C17 N9 123.3(10) . .
C17 N9 C17 123.0(10) . 3_554
C17 N9 C18 118.5(5) . .
C17 N9 C18 118.5(5) 3_554 .

loop_
_geom_bond_atom_site_label_1
_geom_bond_atom_site_label_2
_geom_bond_distance
_geom_bond_site_symmetry_2
V1 N1 1.721(5) .
V1 C4 2.122(8) .
V1 C3 2.129(7) .
V1 N7 2.168(5) .
V1 N6 2.178(5) .
V1 N5 2.252(5) .
V1 V1 7.114(2) 5
N1 C1 1.359(8) .
C1 C1 1.341(12) 5
C1 C2 1.479(10) .
C2 N2 1.142(9) .
C3 N3 1.125(8) .
C4 N4 1.148(8) .
N5 C10 1.485(8) .
N5 C11 1.496(9) .
N5 C5 1.519(8) .
N6 C6 1.474(8) .
N6 C12 1.492(9) .
N6 C7 1.505(8) .
N7 C13 1.485(8) .
N7 C8 1.490(8) .
N7 C9 1.509(8) .
C5 C6 1.503(10) .
C7 C8 1.533(9) .
C9 C10 1.507(9) .
O1 C14 1.19(2) .
C14 N8 1.28(2) .
N8 C15 1.435(13) .
N8 C16 1.50(2) .
O2 C17 1.160(13) .
C17 N9 1.391(9) .
N9 C17 1.391(9) 3_554
N9 C18 1.463(14) .
